data_9001292
loop_
_publ_author_name
'Groat, L. A.'
'Raudsepp, M.'
'Hawthorne, F. C.'
'Ercit, T. S.'
'Sherriff, B. L.'
'Hartman, J. S.'

_publ_section_title
;
 The amblygonite-montebrasite series: Characterization by single-crystal
 structure refinement, infrared spectroscopy and multinuclear MAS-NMR
 spectroscopy
 sample A-2
;
_journal_name_full 'American Mineralogist'
_journal_page_first 992
_journal_page_last 1008
_journal_volume 75
_journal_year 1990
_chemical_formula_sum 'Al F0.294 H0.706 Li O4.706 P'
_chemical_name_mineral Montebrasite
_space_group_IT_number 2
_symmetry_space_group_name_Hall '-P 1 (1/2*x+1/2*y,1/2*x-1/2*y,-z)'
_symmetry_space_group_name_H-M 'C -1'
_cell_angle_alpha 91.06
_cell_angle_beta 117.81
_cell_angle_gamma 91.49
_cell_length_a 6.6984
_cell_length_b 7.710
_cell_length_c 6.983
_cell_formula_units_Z 4
_cell_volume 318.682
_database_code_amcsd 0001322
_exptl_crystal_density_diffrn 3.053
_cod_original_formula_sum 'P Al O4.706 F.294 Li H.706'
_cod_database_code 9001292

loop_
_space_group_symop_operation_xyz
x,y,z
1/2+x,1/2+y,z
-x,-y,-z
1/2-x,1/2-y,-z

loop_
_atom_site_label
_atom_site_fract_x
_atom_site_fract_y
_atom_site_fract_z
_atom_site_occupancy
_atom_site_U_iso_or_equiv
P -0.01530 8.34130 6.26350 1.00000 0.00540
Al1 0.00000 0.00000 0.00000 1.00000 0.00580
Al2 0.00000 0.00000 0.50000 1.00000 0.00550
O1 -0.31690 0.01590 -0.15510 1.00000 0.00840
O2 0.29800 0.05890 0.57830 1.00000 0.00870
O3 0.10040 -0.22270 -0.38790 1.00000 0.00790
O4 0.02580 0.23460 0.09980 1.00000 0.00940
O-h 0.03910 0.08710 -0.23060 0.70600 0.00880
F 0.03910 0.08710 -0.23060 0.29400 0.00880
Li1 0.05000 -0.33000 0.28000 0.50000 0.02220
Li2 0.08000 -0.31000 0.32000 0.50000 0.02220
H 0.19000 0.12900 0.83200 0.70600 0.01000

loop_
_cod_related_entry_id
_cod_related_entry_database
_cod_related_entry_code
1 AMCSD 0001322
